data_2211108
loop_
_publ_author_name
'Yathirajan, H. S.'
'Narayana, B.'
'Ashalatha, B.'
'Sarojini, B. K.'
'Bolte, Michael'

_publ_section_title (2<i>E</i>)-1-(3-Bromo-2-thienyl)-3-(4-methoxy-2,3,6-trimethylphenyl)prop-2-en-1-one
_journal_coeditor_code LH2201
_journal_issue 11
_journal_name_full 'Acta Crystallographica Section E'
_journal_page_first o5010
_journal_page_last o5012
_journal_paper_doi 10.1107/S1600536806040657
_journal_volume 62
_journal_year 2006
_chemical_formula_iupac 'C17 H17 Br O2 S'
_chemical_formula_moiety 'C17 H17 Br O2 S'
_chemical_formula_sum 'C17 H17 Br O2 S'
_chemical_formula_weight 365.28
_chemical_name_systematic
;
(2E)-1-(3-Bromo-2-thienyl)-3-(4-methoxy-2,3,6-trimethylphenyl)prop-2-en-1-one
;
_space_group_IT_number 14
_symmetry_cell_setting monoclinic
_symmetry_space_group_name_Hall '-P 2ybc'
_symmetry_space_group_name_H-M 'P 1 21/c 1'
_atom_sites_solution_hydrogens geom
_atom_sites_solution_primary direct
_atom_sites_solution_secondary difmap
_audit_creation_method SHELXL97
_cell_angle_alpha 90.00
_cell_angle_beta 103.953(6)
_cell_angle_gamma 90.00
_cell_formula_units_Z 4
_cell_length_a 8.1973(7)
_cell_length_b 12.3023(11)
_cell_length_c 16.0999(13)
_cell_measurement_reflns_used 10975
_cell_measurement_temperature 173(2)
_cell_measurement_theta_max 27.7
_cell_measurement_theta_min 3.6
_cell_volume 1575.7(2)
_computing_cell_refinement X-AREA
_computing_data_collection 'X-AREA (Stoe & Cie, 2001)'
_computing_data_reduction X-AREA
_computing_molecular_graphics 'PLATON (Spek, 2003)'
_computing_publication_material 'SHELXL97 and PLATON'
_computing_structure_refinement 'SHELXL97 (Sheldrick, 1997)'
_computing_structure_solution 'SHELXS97 (Sheldrick, 1990)'
_diffrn_ambient_temperature 173(2)
_diffrn_measured_fraction_theta_full 0.996
_diffrn_measured_fraction_theta_max 0.993
_diffrn_measurement_device_type 'STOE IPDS II two-circle'
_diffrn_measurement_method \w
_diffrn_radiation_monochromator graphite
_diffrn_radiation_source 'fine-focus sealed tube'
_diffrn_radiation_type MoK\a
_diffrn_radiation_wavelength 0.71073
_diffrn_reflns_av_R_equivalents 0.0928
_diffrn_reflns_av_sigmaI/netI 0.0642
_diffrn_reflns_limit_h_max 10
_diffrn_reflns_limit_h_min -10
_diffrn_reflns_limit_k_max 15
_diffrn_reflns_limit_k_min -16
_diffrn_reflns_limit_l_max 20
_diffrn_reflns_limit_l_min -20
_diffrn_reflns_number 11689
_diffrn_reflns_theta_full 25.00
_diffrn_reflns_theta_max 27.58
_diffrn_reflns_theta_min 3.56
_diffrn_standards_number 0
_exptl_absorpt_coefficient_mu 2.742
_exptl_absorpt_correction_T_max 0.5477
_exptl_absorpt_correction_T_min 0.4735
_exptl_absorpt_correction_type multi-scan
_exptl_absorpt_process_details '[MULABS (Spek, 2003; Blessing, 1995)]'
_exptl_crystal_colour yellow
_exptl_crystal_density_diffrn 1.540
_exptl_crystal_density_method 'not measured'
_exptl_crystal_description block
_exptl_crystal_F_000 744
_exptl_crystal_size_max 0.29
_exptl_crystal_size_mid 0.26
_exptl_crystal_size_min 0.22
_refine_diff_density_max 0.803
_refine_diff_density_min -1.236
_refine_ls_extinction_coef 0.0095(16)
_refine_ls_extinction_expression Fc^*^=kFc[1+0.001xFc^2^\l^3^/sin(2\q)]^-1/4^
_refine_ls_extinction_method 'SHELXL97 (Sheldrick, 1997)'
_refine_ls_goodness_of_fit_ref 1.053
_refine_ls_hydrogen_treatment constr
_refine_ls_matrix_type full
_refine_ls_number_parameters 195
_refine_ls_number_reflns 3630
_refine_ls_number_restraints 0
_refine_ls_restrained_S_all 1.053
_refine_ls_R_factor_all 0.0666
_refine_ls_R_factor_gt 0.0543
_refine_ls_shift/su_max 0.000
_refine_ls_shift/su_mean 0.000
_refine_ls_structure_factor_coef Fsqd
_refine_ls_weighting_details 'calc w = 1/[\s^2^(Fo^2^)+(0.071P)^2^+1.4331P] where P=(Fo^2^+2Fc^2^)/3'
_refine_ls_weighting_scheme calc
_refine_ls_wR_factor_gt 0.1329
_refine_ls_wR_factor_ref 0.1411
_reflns_number_gt 3007
_reflns_number_total 3630
_reflns_threshold_expression I>2\s(I)
_cod_data_source_file lh2201.cif
_cod_data_source_block I
_cod_depositor_comments
;
The following automatic conversions were performed:
'_symmetry_cell_setting' value 'Monoclinic' changed to 'monoclinic'
according to '/home/saulius/struct/CIF-dictionaries/cif_core.dic'
dictionary named 'cif_core.dic' version 2.4.1 from 2010-06-29.

Automatic conversion script
Id: cif_fix_enum 1527 2010-12-29 10:47:43Z saulius 

The following automatic conversions were performed:

'_symmetry_cell_setting' value 'Monoclinic' changed to 'monoclinic'
according to /home/saulius/struct/CIF-dictionaries/cif_core.dic
dictionary named 'cif_core.dic' version 2.4.1 from 2010-06-29.

Automatic conversion script
Id: cif_fix_values 1715 2011-07-08 13:25:40Z adriana 
;
_cod_original_sg_symbol_H-M 'P 21/c'
_cod_database_code 2211108
_cod_database_fobs_code 2211108

loop_
_symmetry_equiv_pos_as_xyz
'x, y, z'
'-x, y+1/2, -z+1/2'
'-x, -y, -z'
'x, -y-1/2, z-1/2'

loop_
_atom_site_type_symbol
_atom_site_label
_atom_site_fract_x
_atom_site_fract_y
_atom_site_fract_z
_atom_site_U_iso_or_equiv
_atom_site_adp_type
_atom_site_calc_flag
_atom_site_refinement_flags
_atom_site_occupancy
Br Br1 0.27860(5) 0.03927(3) 0.49285(3) 0.03241(17) Uani d . 1
S S1 0.06254(14) -0.03894(8) 0.71164(6) 0.0352(2) Uani d . 1
O O1 0.0310(4) 0.1909(2) 0.71159(18) 0.0354(6) Uani d . 1
O O2 0.4355(4) 0.7166(2) 0.48824(18) 0.0315(6) Uani d . 1
C C1 0.1199(6) -0.1520(3) 0.6640(3) 0.0394(10) Uani d . 1
H H1 0.1085 -0.2242 0.6829 0.047 Uiso calc R 1
C C2 0.1835(5) -0.1269(3) 0.5959(3) 0.0330(8) Uani d . 1
H H2 0.2201 -0.1794 0.5610 0.040 Uiso calc R 1
C C3 0.1890(4) -0.0120(3) 0.5828(2) 0.0249(7) Uani d . 1
C C4 0.1259(4) 0.0485(3) 0.6404(2) 0.0237(7) Uani d . 1
C C5 0.1007(4) 0.1656(3) 0.6550(2) 0.0246(7) Uani d . 1
C C6 0.1650(5) 0.2479(3) 0.6041(2) 0.0270(7) Uani d . 1
H H6 0.1923 0.2274 0.5522 0.032 Uiso calc R 1
C C7 0.1853(5) 0.3520(3) 0.6309(2) 0.0261(7) Uani d . 1
H H7 0.1531 0.3682 0.6824 0.031 Uiso calc R 1
C C11 0.2512(5) 0.4436(3) 0.5899(2) 0.0241(7) Uani d . 1
C C12 0.3529(5) 0.5222(3) 0.6438(2) 0.0250(7) Uani d . 1
C C13 0.4155(4) 0.6131(3) 0.6083(2) 0.0257(7) Uani d . 1
C C14 0.3733(4) 0.6253(3) 0.5189(2) 0.0258(7) Uani d . 1
C C15 0.2731(4) 0.5489(3) 0.4660(2) 0.0250(7) Uani d . 1
H H15 0.2453 0.5595 0.4058 0.030 Uiso calc R 1
C C16 0.2132(4) 0.4572(3) 0.5000(2) 0.0255(7) Uani d . 1
C C17 0.3987(6) 0.5068(3) 0.7404(2) 0.0371(9) Uani d . 1
H H17A 0.5102 0.5379 0.7646 0.056 Uiso calc R 1
H H17B 0.4000 0.4291 0.7539 0.056 Uiso calc R 1
H H17C 0.3154 0.5437 0.7651 0.056 Uiso calc R 1
C C18 0.5303(5) 0.6950(3) 0.6646(3) 0.0342(8) Uani d . 1
H H18A 0.6362 0.6596 0.6929 0.051 Uiso calc R 1
H H18B 0.4753 0.7231 0.7079 0.051 Uiso calc R 1
H H18C 0.5534 0.7553 0.6293 0.051 Uiso calc R 1
C C19 0.3861(5) 0.7366(3) 0.3980(3) 0.0344(8) Uani d . 1
H H19A 0.4301 0.6788 0.3676 0.052 Uiso calc R 1
H H19B 0.4312 0.8068 0.3854 0.052 Uiso calc R 1
H H19C 0.2631 0.7379 0.3793 0.052 Uiso calc R 1
C C20 0.1041(5) 0.3786(3) 0.4377(2) 0.0299(8) Uani d . 1
H H20A 0.0606 0.4151 0.3827 0.045 Uiso calc R 1
H H20B 0.0099 0.3546 0.4608 0.045 Uiso calc R 1
H H20C 0.1713 0.3155 0.4294 0.045 Uiso calc R 1

loop_
_atom_site_aniso_label
_atom_site_aniso_U_11
_atom_site_aniso_U_22
_atom_site_aniso_U_33
_atom_site_aniso_U_12
_atom_site_aniso_U_13
_atom_site_aniso_U_23
Br1 0.0309(2) 0.0329(2) 0.0374(3) -0.00147(14) 0.01607(17) -0.00475(15)
S1 0.0488(6) 0.0347(5) 0.0206(4) -0.0097(4) 0.0052(4) 0.0043(3)
O1 0.0433(16) 0.0394(14) 0.0266(14) 0.0011(12) 0.0146(12) -0.0025(11)
O2 0.0356(15) 0.0261(12) 0.0289(14) -0.0051(10) 0.0001(11) 0.0018(10)
C1 0.056(3) 0.0267(17) 0.029(2) -0.0078(17) -0.0023(19) 0.0051(15)
C2 0.037(2) 0.0244(16) 0.032(2) 0.0005(14) -0.0031(16) 0.0012(14)
C3 0.0218(17) 0.0256(15) 0.0233(16) 0.0004(12) -0.0024(13) 0.0005(12)
C4 0.0241(16) 0.0279(15) 0.0168(15) -0.0022(13) 0.0004(12) -0.0002(12)
C5 0.0207(16) 0.0296(16) 0.0203(16) 0.0034(13) -0.0011(13) -0.0003(13)
C6 0.0309(19) 0.0253(15) 0.0243(17) 0.0035(14) 0.0054(15) 0.0001(13)
C7 0.0252(17) 0.0282(16) 0.0230(17) 0.0009(13) 0.0022(13) -0.0024(13)
C11 0.0263(17) 0.0216(14) 0.0208(16) 0.0021(12) -0.0011(13) -0.0052(12)
C12 0.0256(17) 0.0260(15) 0.0188(15) 0.0057(13) -0.0038(13) -0.0034(12)
C13 0.0247(17) 0.0247(15) 0.0244(17) 0.0007(13) -0.0005(13) -0.0071(13)
C14 0.0251(18) 0.0249(15) 0.0260(17) 0.0031(13) 0.0030(14) 0.0002(13)
C15 0.0248(17) 0.0258(15) 0.0213(16) 0.0010(13) -0.0005(13) -0.0037(13)
C16 0.0284(18) 0.0242(15) 0.0219(17) 0.0043(13) 0.0020(14) -0.0050(12)
C17 0.049(3) 0.0364(18) 0.0205(18) -0.0049(17) -0.0014(17) -0.0018(15)
C18 0.033(2) 0.0364(18) 0.0271(19) -0.0064(16) -0.0043(16) -0.0064(15)
C19 0.034(2) 0.0342(18) 0.033(2) -0.0022(15) 0.0024(16) 0.0074(15)
C20 0.038(2) 0.0278(16) 0.0206(17) -0.0014(14) 0.0006(15) -0.0025(13)

loop_
_atom_type_symbol
_atom_type_description
_atom_type_scat_dispersion_real
_atom_type_scat_dispersion_imag
_atom_type_scat_source
C C 0.0033 0.0016 'International Tables Vol C Tables 4.2.6.8 and 6.1.1.4'
H H 0.0000 0.0000 'International Tables Vol C Tables 4.2.6.8 and 6.1.1.4'
Br Br -0.2901 2.4595 'International Tables Vol C Tables 4.2.6.8 and 6.1.1.4'
O O 0.0106 0.0060 'International Tables Vol C Tables 4.2.6.8 and 6.1.1.4'
S S 0.1246 0.1234 'International Tables Vol C Tables 4.2.6.8 and 6.1.1.4'

loop_
_geom_angle_atom_site_label_1
_geom_angle_atom_site_label_2
_geom_angle_atom_site_label_3
_geom_angle
C1 S1 C4 92.81(19)
C14 O2 C19 117.8(3)
C2 C1 S1 112.2(3)
C2 C1 H1 123.9
S1 C1 H1 123.9
C1 C2 C3 112.0(4)
C1 C2 H2 124.0
C3 C2 H2 124.0
C4 C3 C2 113.8(3)
C4 C3 Br1 127.9(3)
C2 C3 Br1 118.4(3)
C3 C4 C5 135.9(3)
C3 C4 S1 109.2(2)
C5 C4 S1 114.9(3)
O1 C5 C6 122.0(3)
O1 C5 C4 118.2(3)
C6 C5 C4 119.8(3)
C7 C6 C5 120.5(3)
C7 C6 H6 119.8
C5 C6 H6 119.8
C6 C7 C11 127.9(3)
C6 C7 H7 116.1
C11 C7 H7 116.1
C16 C11 C12 119.6(3)
C16 C11 C7 122.3(3)
C12 C11 C7 118.0(3)
C13 C12 C11 120.5(3)
C13 C12 C17 119.3(3)
C11 C12 C17 120.1(3)
C14 C13 C12 118.5(3)
C14 C13 C18 120.3(3)
C12 C13 C18 121.2(3)
O2 C14 C15 123.1(3)
O2 C14 C13 115.8(3)
C15 C14 C13 121.1(3)
C16 C15 C14 121.1(3)
C16 C15 H15 119.4
C14 C15 H15 119.4
C15 C16 C11 119.1(3)
C15 C16 C20 117.6(3)
C11 C16 C20 123.3(3)
C12 C17 H17A 109.5
C12 C17 H17B 109.5
H17A C17 H17B 109.5
C12 C17 H17C 109.5
H17A C17 H17C 109.5
H17B C17 H17C 109.5
C13 C18 H18A 109.5
C13 C18 H18B 109.5
H18A C18 H18B 109.5
C13 C18 H18C 109.5
H18A C18 H18C 109.5
H18B C18 H18C 109.5
O2 C19 H19A 109.5
O2 C19 H19B 109.5
H19A C19 H19B 109.5
O2 C19 H19C 109.5
H19A C19 H19C 109.5
H19B C19 H19C 109.5
C16 C20 H20A 109.5
C16 C20 H20B 109.5
H20A C20 H20B 109.5
C16 C20 H20C 109.5
H20A C20 H20C 109.5
H20B C20 H20C 109.5

loop_
_geom_bond_atom_site_label_1
_geom_bond_atom_site_label_2
_geom_bond_distance
Br1 C3 1.884(4)
S1 C1 1.709(5)
S1 C4 1.741(4)
O1 C5 1.227(5)
O2 C14 1.374(4)
O2 C19 1.432(5)
C1 C2 1.358(6)
C1 H1 0.9500
C2 C3 1.432(5)
C2 H2 0.9500
C3 C4 1.382(5)
C4 C5 1.482(5)
C5 C6 1.478(5)
C6 C7 1.348(5)
C6 H6 0.9500
C7 C11 1.472(5)
C7 H7 0.9500
C11 C16 1.415(5)
C11 C12 1.426(5)
C12 C13 1.408(5)
C12 C17 1.522(5)
C13 C14 1.403(5)
C13 C18 1.521(5)
C14 C15 1.395(5)
C15 C16 1.394(5)
C15 H15 0.9500
C16 C20 1.519(5)
C17 H17A 0.9800
C17 H17B 0.9800
C17 H17C 0.9800
C18 H18A 0.9800
C18 H18B 0.9800
C18 H18C 0.9800
C19 H19A 0.9800
C19 H19B 0.9800
C19 H19C 0.9800
C20 H20A 0.9800
C20 H20B 0.9800
C20 H20C 0.9800

loop_
_geom_torsion_atom_site_label_1
_geom_torsion_atom_site_label_2
_geom_torsion_atom_site_label_3
_geom_torsion_atom_site_label_4
_geom_torsion
_geom_torsion_publ_flag
C4 S1 C1 C2 -0.6(3) ?
S1 C1 C2 C3 1.1(5) ?
C1 C2 C3 C4 -1.3(5) ?
C1 C2 C3 Br1 178.5(3) ?
C2 C3 C4 C5 -179.2(4) ?
Br1 C3 C4 C5 1.0(6) ?
C2 C3 C4 S1 0.8(4) ?
Br1 C3 C4 S1 -179.0(2) ?
C1 S1 C4 C3 -0.1(3) ?
C1 S1 C4 C5 179.9(3) ?
C3 C4 C5 O1 176.3(4) ?
S1 C4 C5 O1 -3.7(4) y
C3 C4 C5 C6 -6.0(6) ?
S1 C4 C5 C6 173.9(3) ?
O1 C5 C6 C7 15.7(6) ?
C4 C5 C6 C7 -161.8(3) y
C5 C6 C7 C11 178.4(3) ?
C6 C7 C11 C16 38.5(6) ?
C6 C7 C11 C12 -143.3(4) ?
C16 C11 C12 C13 0.1(5) ?
C7 C11 C12 C13 -178.2(3) ?
C16 C11 C12 C17 -178.3(4) ?
C7 C11 C12 C17 3.4(5) ?
C11 C12 C13 C14 1.0(5) ?
C17 C12 C13 C14 179.4(4) ?
C11 C12 C13 C18 -177.4(3) ?
C17 C12 C13 C18 1.0(5) ?
C19 O2 C14 C15 3.8(5) ?
C19 O2 C14 C13 -175.7(3) ?
C12 C13 C14 O2 178.8(3) ?
C18 C13 C14 O2 -2.8(5) ?
C12 C13 C14 C15 -0.7(5) ?
C18 C13 C14 C15 177.7(3) ?
O2 C14 C15 C16 179.8(3) ?
C13 C14 C15 C16 -0.8(5) ?
C14 C15 C16 C11 1.8(5) ?
C14 C15 C16 C20 179.6(3) ?
C12 C11 C16 C15 -1.5(5) ?
C7 C11 C16 C15 176.8(3) ?
C12 C11 C16 C20 -179.2(3) ?
C7 C11 C16 C20 -0.9(5) ?

loop_
_cod_related_entry_id
_cod_related_entry_database
_cod_related_entry_code
1 ChemSpider 30655093
